data_7242211
loop_
_publ_author_name
'Yuan, Fei'
'Ma, Hai-Xia'
'Yuan, Chun-Mei'
'Zhou, Chun-Sheng'
'Hu, Huai-Ming'
'Kumar, Abhinav'
'Muddassir, Mohd'

_publ_section_title
;
 Syntheses of a series of lanthanide metal--organic frameworks for
 efficient UV-light-driven dye degradation: experiment and simulation
;
_journal_issue 12
_journal_name_full CrystEngComm
_journal_page_first 2404
_journal_page_last 2413
_journal_paper_doi 10.1039/D0CE01245A
_journal_volume 23
_journal_year 2021
_chemical_formula_moiety 'Nd2 (H2 O)2 (C10 H5 N2 O4)2 (C2 O4)'
_chemical_formula_sum 'C22 H14 N6 O14 Sm2'
_chemical_formula_weight 887.09
_space_group_crystal_system monoclinic
_space_group_IT_number 14
_space_group_name_Hall '-P 2ybc'
_space_group_name_H-M_alt 'P 1 21/c 1'
_atom_sites_solution_hydrogens mixed
_audit_creation_method SHELXL-2014/7
_audit_update_record
;
2020-07-06 deposited with the CCDC.	2021-02-01 downloaded from the CCDC.
;
_cell_angle_alpha 90
_cell_angle_beta 100.0762(18)
_cell_angle_gamma 90
_cell_formula_units_Z 2
_cell_length_a 9.6045(10)
_cell_length_b 18.370(2)
_cell_length_c 6.7842(7)
_cell_measurement_reflns_used 2716
_cell_measurement_temperature 293(2)
_cell_measurement_theta_max 26.4081
_cell_measurement_theta_min 3.0918
_cell_volume 1178.5(2)
_computing_structure_refinement 'SHELXL-2014/7 (Sheldrick, 2014)'
_diffrn_ambient_temperature 293(2)
_diffrn_measured_fraction_theta_full 0.996
_diffrn_measured_fraction_theta_max 0.983
_diffrn_measurement_device_type Bruker
_diffrn_radiation_type MoK\a
_diffrn_radiation_wavelength 0.71073
_diffrn_reflns_av_R_equivalents 0.0247
_diffrn_reflns_av_unetI/netI 0.0325
_diffrn_reflns_Laue_measured_fraction_full 0.996
_diffrn_reflns_Laue_measured_fraction_max 0.983
_diffrn_reflns_limit_h_max 11
_diffrn_reflns_limit_h_min -11
_diffrn_reflns_limit_k_max 22
_diffrn_reflns_limit_k_min -15
_diffrn_reflns_limit_l_max 8
_diffrn_reflns_limit_l_min -8
_diffrn_reflns_number 6196
_diffrn_reflns_point_group_measured_fraction_full 0.996
_diffrn_reflns_point_group_measured_fraction_max 0.983
_diffrn_reflns_theta_full 25.242
_diffrn_reflns_theta_max 26.408
_diffrn_reflns_theta_min 2.154
_exptl_absorpt_coefficient_mu 5.029
_exptl_absorpt_correction_T_max 0.4295
_exptl_absorpt_correction_T_min 0.3214
_exptl_absorpt_correction_type multi-scan
_exptl_crystal_colour colorless
_exptl_crystal_density_diffrn 2.500
_exptl_crystal_description prism
_exptl_crystal_F_000 848
_exptl_crystal_size_max 0.180
_exptl_crystal_size_mid 0.150
_exptl_crystal_size_min 0.050
_refine_diff_density_max 0.981
_refine_diff_density_min -1.049
_refine_diff_density_rms 0.135
_refine_ls_extinction_method none
_refine_ls_goodness_of_fit_ref 0.975
_refine_ls_hydrogen_treatment constr
_refine_ls_matrix_type full
_refine_ls_number_parameters 199
_refine_ls_number_reflns 2378
_refine_ls_number_restraints 0
_refine_ls_restrained_S_all 0.975
_refine_ls_R_factor_all 0.0363
_refine_ls_R_factor_gt 0.0266
_refine_ls_shift/su_max 0.001
_refine_ls_shift/su_mean 0.001
_refine_ls_structure_factor_coef Fsqd
_refine_ls_weighting_details 'w=1/[\s^2^(Fo^2^)+(0.0416P)^2^] where P=(Fo^2^+2Fc^2^)/3'
_refine_ls_weighting_scheme calc
_refine_ls_wR_factor_gt 0.0613
_refine_ls_wR_factor_ref 0.0655
_reflns_number_gt 1987
_reflns_number_total 2378
_reflns_threshold_expression 'I > 2\s(I)'
_cod_data_source_file d0ce01245a2.cif
_cod_data_source_block a_CCDC1
_cod_depositor_comments 'Adding full bibliography for 7242209--7242211.cif.'
_cod_original_sg_symbol_H-M 'P 21/c'
_cod_database_code 7242211
_shelx_shelxl_version_number 2014/7
_shelx_estimated_absorpt_t_min 0.465
_shelx_estimated_absorpt_t_max 0.787

loop_
_space_group_symop_operation_xyz
'x, y, z'
'-x, y+1/2, -z+1/2'
'-x, -y, -z'
'x, -y-1/2, z-1/2'

loop_
_atom_site_label
_atom_site_type_symbol
_atom_site_fract_x
_atom_site_fract_y
_atom_site_fract_z
_atom_site_U_iso_or_equiv
_atom_site_adp_type
_atom_site_occupancy
_atom_site_site_symmetry_order
_atom_site_calc_flag
_atom_site_refinement_flags_posn
_atom_site_refinement_flags_adp
_atom_site_refinement_flags_occupancy
_atom_site_disorder_assembly
_atom_site_disorder_group
Sm1 Sm 0.69855(2) 0.53591(2) 0.60363(3) 0.01819(9) Uani 1 1 d . . . . .
O1 O 0.5296(3) 0.44390(16) 0.6823(5) 0.0255(7) Uani 1 1 d . . . . .
O2 O 0.3690(3) 0.35781(18) 0.6125(5) 0.0298(8) Uani 1 1 d . . . . .
O3 O 0.4792(3) 0.10126(17) 0.7522(5) 0.0269(7) Uani 1 1 d . . . . .
O4 O 0.6997(3) 0.06788(17) 0.8807(5) 0.0292(8) Uani 1 1 d . . . . .
O5 O 0.8685(3) 0.55568(17) 0.3699(5) 0.0259(7) Uani 1 1 d . . . . .
O6 O 1.0736(3) 0.52084(17) 0.2882(5) 0.0249(7) Uani 1 1 d . . . . .
O1W O 0.7321(4) 0.51701(19) 0.9801(5) 0.0314(8) Uani 1 1 d . . . . .
H1W1 H 0.6569 0.5265 1.0207 0.047 Uiso 1 1 d R U . . .
H1W2 H 0.7961 0.5445 1.0371 0.047 Uiso 1 1 d R U . . .
N1 N 0.9582(4) 0.3031(2) 1.0681(5) 0.0226(8) Uani 1 1 d . . . . .
N2 N 1.0457(4) 0.2506(2) 1.1655(6) 0.0321(10) Uani 1 1 d . . . . .
N3 N 1.1435(4) 0.3615(2) 1.2260(6) 0.0270(9) Uani 1 1 d . . . . .
C1 C 0.4907(5) 0.3775(2) 0.6922(6) 0.0203(9) Uani 1 1 d . . . . .
C2 C 0.5938(4) 0.3208(2) 0.7833(6) 0.0194(9) Uani 1 1 d . . . . .
C3 C 0.5547(5) 0.2479(2) 0.7602(6) 0.0193(9) Uani 1 1 d . . . . .
H3 H 0.4641 0.2355 0.6963 0.023 Uiso 1 1 calc R U . . .
C4 C 0.6510(4) 0.1937(2) 0.8328(6) 0.0183(9) Uani 1 1 d . . . . .
C5 C 0.7857(4) 0.2123(2) 0.9307(6) 0.0184(9) Uani 1 1 d . . . . .
H5 H 0.8507 0.1761 0.9779 0.022 Uiso 1 1 calc R U . . .
C6 C 0.8228(4) 0.2847(2) 0.9577(6) 0.0184(9) Uani 1 1 d . . . . .
C7 C 0.7284(5) 0.3396(2) 0.8836(6) 0.0218(10) Uani 1 1 d . . . . .
H7 H 0.7546 0.3883 0.9008 0.026 Uiso 1 1 calc R U . . .
C8 C 0.6075(5) 0.1145(2) 0.8182(6) 0.0207(9) Uani 1 1 d . . . . .
C9 C 1.1542(5) 0.2886(3) 1.2546(7) 0.0276(11) Uani 1 1 d . . . . .
H9 H 1.2330 0.2670 1.3319 0.033 Uiso 1 1 calc R U . . .
C10 C 1.0184(5) 0.3681(2) 1.1066(7) 0.0267(11) Uani 1 1 d . . . . .
H10 H 0.9786 0.4120 1.0571 0.032 Uiso 1 1 calc R U . . .
C11 C 0.9835(5) 0.5219(2) 0.4006(6) 0.0187(9) Uani 1 1 d . . . . .

loop_
_atom_site_aniso_label
_atom_site_aniso_U_11
_atom_site_aniso_U_22
_atom_site_aniso_U_33
_atom_site_aniso_U_23
_atom_site_aniso_U_13
_atom_site_aniso_U_12
Sm1 0.01419(13) 0.01241(13) 0.02496(14) -0.00007(9) -0.00487(9) 0.00022(9)
O1 0.0285(18) 0.0120(15) 0.0335(19) 0.0008(13) -0.0017(15) 0.0014(14)
O2 0.0200(17) 0.0228(17) 0.042(2) 0.0099(15) -0.0065(14) -0.0024(14)
O3 0.0232(17) 0.0175(16) 0.0366(18) 0.0043(14) -0.0043(14) -0.0062(14)
O4 0.0220(17) 0.0167(16) 0.047(2) 0.0070(15) -0.0006(15) 0.0003(14)
O5 0.0220(17) 0.0217(17) 0.0307(18) 0.0038(14) -0.0046(14) 0.0044(14)
O6 0.0198(17) 0.0250(17) 0.0281(17) 0.0043(14) -0.0010(14) 0.0046(14)
O1W 0.0282(19) 0.034(2) 0.0289(18) -0.0024(15) -0.0032(15) -0.0008(16)
N1 0.0190(19) 0.0176(19) 0.028(2) 0.0011(16) -0.0057(15) -0.0027(16)
N2 0.029(2) 0.020(2) 0.041(2) 0.0060(18) -0.0133(18) 0.0025(18)
N3 0.023(2) 0.022(2) 0.032(2) -0.0007(17) -0.0063(17) -0.0045(17)
C1 0.021(2) 0.016(2) 0.021(2) 0.0031(17) -0.0025(18) 0.0019(19)
C2 0.016(2) 0.018(2) 0.023(2) 0.0032(18) -0.0012(17) 0.0035(19)
C3 0.018(2) 0.018(2) 0.019(2) 0.0048(17) -0.0048(17) -0.0033(18)
C4 0.016(2) 0.017(2) 0.020(2) 0.0004(17) -0.0036(17) -0.0032(18)
C5 0.022(2) 0.011(2) 0.020(2) 0.0019(17) -0.0012(18) -0.0008(18)
C6 0.014(2) 0.019(2) 0.020(2) -0.0010(17) -0.0047(16) -0.0022(18)
C7 0.024(2) 0.014(2) 0.025(2) 0.0005(18) -0.0009(18) -0.0027(19)
C8 0.023(2) 0.019(2) 0.018(2) 0.0011(18) -0.0007(18) -0.002(2)
C9 0.021(2) 0.024(2) 0.033(3) 0.003(2) -0.010(2) 0.000(2)
C10 0.027(2) 0.013(2) 0.035(3) 0.0010(19) -0.009(2) -0.0037(19)
C11 0.017(2) 0.012(2) 0.025(2) 0.0001(17) -0.0026(18) -0.0013(17)

loop_
_atom_type_symbol
_atom_type_description
_atom_type_scat_dispersion_real
_atom_type_scat_dispersion_imag
_atom_type_scat_source
C C 0.0033 0.0016 'International Tables Vol C Tables 4.2.6.8 and 6.1.1.4'
H H 0.0000 0.0000 'International Tables Vol C Tables 4.2.6.8 and 6.1.1.4'
N N 0.0061 0.0033 'International Tables Vol C Tables 4.2.6.8 and 6.1.1.4'
O O 0.0106 0.0060 'International Tables Vol C Tables 4.2.6.8 and 6.1.1.4'
Sm Sm -0.1638 3.4418 'International Tables Vol C Tables 4.2.6.8 and 6.1.1.4'

loop_
_geom_angle_atom_site_label_1
_geom_angle_atom_site_label_2
_geom_angle_atom_site_label_3
_geom_angle
_geom_angle_site_symmetry_1
_geom_angle_site_symmetry_3
_geom_angle_publ_flag
O6 Sm1 O3 138.88(11) 3_766 2_656 ?
O6 Sm1 O4 75.46(11) 3_766 4_565 ?
O3 Sm1 O4 135.81(11) 2_656 4_565 ?
O6 Sm1 O2 130.78(11) 3_766 3_666 ?
O3 Sm1 O2 73.55(11) 2_656 3_666 ?
O4 Sm1 O2 106.30(12) 4_565 3_666 ?
O6 Sm1 O1 103.51(11) 3_766 . ?
O3 Sm1 O1 73.51(11) 2_656 . ?
O4 Sm1 O1 70.86(11) 4_565 . ?
O2 Sm1 O1 123.94(10) 3_666 . ?
O6 Sm1 O5 66.26(10) 3_766 . ?
O3 Sm1 O5 140.25(11) 2_656 . ?
O4 Sm1 O5 69.17(11) 4_565 . ?
O2 Sm1 O5 68.85(11) 3_666 . ?
O1 Sm1 O5 140.03(11) . . ?
O6 Sm1 O1W 71.79(11) 3_766 . ?
O3 Sm1 O1W 68.73(11) 2_656 . ?
O4 Sm1 O1W 120.24(11) 4_565 . ?
O2 Sm1 O1W 132.95(11) 3_666 . ?
O1 Sm1 O1W 70.20(11) . . ?
O5 Sm1 O1W 132.62(11) . . ?
O6 Sm1 N3 75.39(12) 3_766 3_767 ?
O3 Sm1 N3 81.79(12) 2_656 3_767 ?
O4 Sm1 N3 142.09(12) 4_565 3_767 ?
O2 Sm1 N3 76.04(12) 3_666 3_767 ?
O1 Sm1 N3 140.02(12) . 3_767 ?
O5 Sm1 N3 77.18(12) . 3_767 ?
O1W Sm1 N3 71.74(12) . 3_767 ?
O6 Sm1 O1 149.20(10) 3_766 3_666 ?
O3 Sm1 O1 71.35(10) 2_656 3_666 ?
O4 Sm1 O1 75.60(10) 4_565 3_666 ?
O2 Sm1 O1 50.44(10) 3_666 3_666 ?
O1 Sm1 O1 76.49(11) . 3_666 ?
O5 Sm1 O1 93.60(10) . 3_666 ?
O1W Sm1 O1 133.51(11) . 3_666 ?
N3 Sm1 O1 124.57(11) 3_767 3_666 ?
C1 O1 Sm1 150.9(3) . . ?
C1 O1 Sm1 87.8(3) . 3_666 ?
Sm1 O1 Sm1 103.51(11) . 3_666 ?
C1 O2 Sm1 99.0(3) . 3_666 ?
C8 O3 Sm1 131.7(3) . 2_646 ?
C8 O4 Sm1 131.8(3) . 4_566 ?
C11 O5 Sm1 118.6(3) . . ?
C11 O6 Sm1 120.5(3) . 3_766 ?
C10 N1 N2 109.1(4) . . ?
C10 N1 C6 129.9(4) . . ?
N2 N1 C6 120.9(4) . . ?
C9 N2 N1 102.6(4) . . ?
C10 N3 C9 102.5(4) . . ?
C10 N3 Sm1 127.3(3) . 3_767 ?
C9 N3 Sm1 129.7(3) . 3_767 ?
O2 C1 O1 120.7(4) . . ?
O2 C1 C2 118.6(4) . . ?
O1 C1 C2 120.5(4) . . ?
C7 C2 C3 120.1(4) . . ?
C7 C2 C1 121.3(4) . . ?
C3 C2 C1 118.5(4) . . ?
C4 C3 C2 120.0(4) . . ?
C5 C4 C3 119.9(4) . . ?
C5 C4 C8 119.5(4) . . ?
C3 C4 C8 120.5(4) . . ?
C6 C5 C4 119.9(4) . . ?
C5 C6 C7 120.9(4) . . ?
C5 C6 N1 119.3(4) . . ?
C7 C6 N1 119.7(4) . . ?
C2 C7 C6 119.1(4) . . ?
O4 C8 O3 125.4(4) . . ?
O4 C8 C4 117.7(4) . . ?
O3 C8 C4 116.8(4) . . ?
N2 C9 N3 115.2(4) . . ?
N3 C10 N1 110.6(4) . . ?
O6 C11 O5 126.2(4) . . ?
O6 C11 C11 117.6(5) . 3_766 ?
O5 C11 C11 116.1(5) . 3_766 ?

loop_
_geom_bond_atom_site_label_1
_geom_bond_atom_site_label_2
_geom_bond_distance
_geom_bond_site_symmetry_2
_geom_bond_publ_flag
Sm1 O6 2.420(3) 3_766 ?
Sm1 O3 2.428(3) 2_656 ?
Sm1 O4 2.435(3) 4_565 ?
Sm1 O2 2.459(3) 3_666 ?
Sm1 O1 2.465(3) . ?
Sm1 O5 2.493(3) . ?
Sm1 O1W 2.542(3) . ?
Sm1 N3 2.564(4) 3_767 ?
Sm1 O1 2.686(3) 3_666 ?
O1 C1 1.281(5) . ?
O1 Sm1 2.686(3) 3_666 ?
O2 C1 1.253(5) . ?
O2 Sm1 2.459(3) 3_666 ?
O3 C8 1.259(5) . ?
O3 Sm1 2.428(3) 2_646 ?
O4 C8 1.251(5) . ?
O4 Sm1 2.435(3) 4_566 ?
O5 C11 1.252(5) . ?
O6 C11 1.249(5) . ?
O6 Sm1 2.420(3) 3_766 ?
N1 C10 1.333(6) . ?
N1 N2 1.371(5) . ?
N1 C6 1.423(5) . ?
N2 C9 1.311(6) . ?
N3 C10 1.332(6) . ?
N3 C9 1.354(6) . ?
N3 Sm1 2.564(4) 3_767 ?
C1 C2 1.494(6) . ?
C2 C7 1.395(6) . ?
C2 C3 1.393(6) . ?
C3 C4 1.390(6) . ?
C4 C5 1.390(6) . ?
C4 C8 1.512(6) . ?
C5 C6 1.380(6) . ?
C6 C7 1.391(6) . ?
C11 C11 1.555(8) 3_766 ?
